data_7713273
loop_
_publ_author_name
'Li, Jiahe'
'Wang, Zhiyuan'
'Chen, Zhongting'
'Xue, Xingyong'
'Lin, Kejuan'
'Chen, Hailan'
'Pan, Lixia'
'Yuan, Yulin'
'Ma, Zhen'

_publ_section_title
;
 Silver complexes with substituted terpyridines as promising anticancer
 metallodrugs and their crystal structure, photoluminescence, and DNA
 interactions.
;
_journal_issue 28
_journal_name_full 'Dalton transactions (Cambridge, England : 2003)'
_journal_page_first 9607
_journal_page_last 9621
_journal_paper_doi 10.1039/d2dt03463h
_journal_volume 52
_journal_year 2023
_chemical_formula_moiety 'C23 H17 Ag Br F6 N4 Sb'
_chemical_formula_sum 'C23 H17 Ag Br F6 N4 Sb'
_chemical_formula_weight 772.93
_space_group_crystal_system monoclinic
_space_group_IT_number 14
_space_group_name_Hall '-P 2ybc'
_space_group_name_H-M_alt 'P 1 21/c 1'
_atom_sites_solution_hydrogens geom
_audit_creation_method SHELXL-2018/3
_audit_update_record
;
2020-01-15 deposited with the CCDC.	2023-06-13 downloaded from the CCDC.
;
_cell_angle_alpha 90
_cell_angle_beta 98.91(3)
_cell_angle_gamma 90
_cell_formula_units_Z 4
_cell_length_a 7.8974(16)
_cell_length_b 20.779(4)
_cell_length_c 15.506(3)
_cell_measurement_reflns_used 16870
_cell_measurement_temperature 293(2)
_cell_measurement_theta_max 29.618
_cell_measurement_theta_min 2.834
_cell_volume 2513.8(9)
_computing_cell_refinement 'CrysAlisPro 1.171.38.46 (Rigaku OD, 2015)'
_computing_data_collection 'CrysAlisPro 1.171.38.46 (Rigaku OD, 2015)'
_computing_data_reduction 'CrysAlisPro 1.171.38.46 (Rigaku OD, 2015)'
_computing_molecular_graphics 'Diamond 3.2 (2012)'
_computing_publication_material 'SHELXL2018 and PLATON (Spek, 2009)'
_computing_structure_refinement 'SHELXL-2018/3 (Sheldrick, 2018)'
_computing_structure_solution 'SHELXS-97 (Sheldrick, 2008)'
_diffrn_ambient_temperature 293(2)
_diffrn_detector_area_resol_mean 10.3818
_diffrn_measured_fraction_theta_full 0.999
_diffrn_measured_fraction_theta_max 0.856
_diffrn_measurement_device_type 'SuperNova, Dual, Cu at zero, Atlas'
_diffrn_measurement_method '\w scans'
_diffrn_radiation_type MoK\a
_diffrn_radiation_wavelength 0.71073
_diffrn_reflns_av_R_equivalents 0.0397
_diffrn_reflns_av_unetI/netI 0.0468
_diffrn_reflns_Laue_measured_fraction_full 0.999
_diffrn_reflns_Laue_measured_fraction_max 0.856
_diffrn_reflns_limit_h_max 10
_diffrn_reflns_limit_h_min -9
_diffrn_reflns_limit_k_max 29
_diffrn_reflns_limit_k_min -23
_diffrn_reflns_limit_l_max 21
_diffrn_reflns_limit_l_min -20
_diffrn_reflns_number 16870
_diffrn_reflns_point_group_measured_fraction_full 0.999
_diffrn_reflns_point_group_measured_fraction_max 0.856
_diffrn_reflns_theta_full 25.242
_diffrn_reflns_theta_max 29.618
_diffrn_reflns_theta_min 2.834
_diffrn_source 'SuperNova (Mo) X-ray Source'
_exptl_absorpt_coefficient_mu 3.507
_exptl_absorpt_correction_T_max 1.00000
_exptl_absorpt_correction_T_min 0.14811
_exptl_absorpt_correction_type multi-scan
_exptl_absorpt_process_details
;
CrysAlisPro 1.171.38.46 (Rigaku Oxford Diffraction, 2015)
Empirical absorption correction using spherical harmonics,
 implemented in SCALE3 ABSPACK scaling algorithm.
;
_exptl_crystal_colour yellow
_exptl_crystal_density_diffrn 2.042
_exptl_crystal_description prism
_exptl_crystal_F_000 1480
_exptl_crystal_size_max 0.49
_exptl_crystal_size_mid 0.38
_exptl_crystal_size_min 0.25
_refine_diff_density_max 0.906
_refine_diff_density_min -0.742
_refine_diff_density_rms 0.099
_refine_ls_extinction_coef 0.0174(5)
_refine_ls_extinction_expression Fc^*^=kFc[1+0.001xFc^2^\l^3^/sin(2\q)]^-1/4^
_refine_ls_extinction_method 'SHELXL-2018/3 (Sheldrick 2018)'
_refine_ls_goodness_of_fit_ref 1.027
_refine_ls_hydrogen_treatment constr
_refine_ls_matrix_type full
_refine_ls_number_parameters 327
_refine_ls_number_reflns 6049
_refine_ls_number_restraints 0
_refine_ls_restrained_S_all 1.027
_refine_ls_R_factor_all 0.0667
_refine_ls_R_factor_gt 0.0398
_refine_ls_shift/su_max 0.002
_refine_ls_shift/su_mean 0.000
_refine_ls_structure_factor_coef Fsqd
_refine_ls_weighting_details 'w=1/[\s^2^(Fo^2^)+(0.0530P)^2^] where P=(Fo^2^+2Fc^2^)/3'
_refine_ls_weighting_scheme calc
_refine_ls_wR_factor_gt 0.0939
_refine_ls_wR_factor_ref 0.1078
_reflns_Friedel_coverage 0.000
_reflns_number_gt 4241
_reflns_number_total 6049
_reflns_threshold_expression 'I > 2\s(I)'
_cod_data_source_file d2dt03463h2.cif
_cod_data_source_block D_CCDC3
_cod_depositor_comments 'Adding full bibliography for 7713268--7713273.cif.'
_cod_original_sg_symbol_H-M 'P 21/c'
_cod_database_code 7713273
_shelx_shelxl_version_number 2018/3
_shelx_space_group_comment
;
The symmetry employed for this shelxl refinement is uniquely defined
by the following loop, which should always be used as a source of
symmetry information in preference to the above space-group names.
They are only intended as comments.
;

loop_
_space_group_symop_operation_xyz
'x, y, z'
'-x, y+1/2, -z+1/2'
'-x, -y, -z'
'x, -y-1/2, z-1/2'

loop_
_atom_site_label
_atom_site_type_symbol
_atom_site_fract_x
_atom_site_fract_y
_atom_site_fract_z
_atom_site_U_iso_or_equiv
_atom_site_adp_type
_atom_site_occupancy
_atom_site_site_symmetry_order
_atom_site_calc_flag
_atom_site_refinement_flags_posn
_atom_site_refinement_flags_adp
_atom_site_refinement_flags_occupancy
_atom_site_disorder_assembly
_atom_site_disorder_group
Ag1 Ag 0.00967(5) 0.50448(2) 0.84069(2) 0.06673(15) Uani 1 1 d . . . . .
Sb1 Sb 0.44375(4) 0.32923(2) 0.64775(2) 0.05654(13) Uani 1 1 d . . . . .
Br1 Br 0.91584(7) 0.39185(3) 1.46027(3) 0.07898(19) Uani 1 1 d . . . . .
F1 F 0.5610(6) 0.40472(17) 0.6364(3) 0.1315(14) Uani 1 1 d . . . . .
F2 F 0.4447(6) 0.3116(2) 0.5290(2) 0.1239(13) Uani 1 1 d . . . . .
F3 F 0.3241(4) 0.25356(13) 0.6571(2) 0.0989(10) Uani 1 1 d . . . . .
F4 F 0.4419(5) 0.34952(16) 0.76372(17) 0.0985(10) Uani 1 1 d . . . . .
F5 F 0.6469(4) 0.28478(19) 0.6776(3) 0.1260(13) Uani 1 1 d . . . . .
F6 F 0.2379(4) 0.37195(17) 0.6174(2) 0.1118(11) Uani 1 1 d . . . . .
N1 N 0.0674(4) 0.39157(18) 0.8533(2) 0.0577(8) Uani 1 1 d . . . . .
N2 N 0.2121(4) 0.48139(14) 0.96497(17) 0.0423(7) Uani 1 1 d . . . . .
N3 N 0.0889(4) 0.60018(15) 0.9248(2) 0.0512(8) Uani 1 1 d . . . . .
N4 N -0.1602(5) 0.5317(3) 0.7227(3) 0.0937(15) Uani 1 1 d . . . . .
C1 C -0.0069(6) 0.3483(2) 0.7954(3) 0.0704(12) Uani 1 1 d . . . . .
H1A H -0.087751 0.362641 0.749315 0.085 Uiso 1 1 calc R U . . .
C2 C 0.0302(7) 0.2848(2) 0.8008(3) 0.0752(13) Uani 1 1 d . . . . .
H2A H -0.025574 0.256059 0.759902 0.090 Uiso 1 1 calc R U . . .
C3 C 0.1513(7) 0.2634(2) 0.8674(3) 0.0755(13) Uani 1 1 d . . . . .
H3A H 0.181065 0.220058 0.872069 0.091 Uiso 1 1 calc R U . . .
C4 C 0.2287(6) 0.3078(2) 0.9279(3) 0.0634(11) Uani 1 1 d . . . . .
H4A H 0.311014 0.294478 0.973934 0.076 Uiso 1 1 calc R U . . .
C5 C 0.1831(5) 0.37108(18) 0.9194(2) 0.0455(8) Uani 1 1 d . . . . .
C6 C 0.2590(4) 0.42098(17) 0.9839(2) 0.0405(7) Uani 1 1 d . . . . .
C7 C 0.3686(4) 0.40553(17) 1.0596(2) 0.0424(8) Uani 1 1 d . . . . .
H7A H 0.401063 0.362941 1.070735 0.051 Uiso 1 1 calc R U . . .
C8 C 0.4305(4) 0.45306(16) 1.1190(2) 0.0397(7) Uani 1 1 d . . . . .
C9 C 0.3746(4) 0.51598(17) 1.0992(2) 0.0412(8) Uani 1 1 d . . . . .
H9A H 0.409275 0.549227 1.138058 0.049 Uiso 1 1 calc R U . . .
C10 C 0.2674(4) 0.52871(16) 1.0212(2) 0.0394(7) Uani 1 1 d . . . . .
C11 C 0.2122(4) 0.59513(17) 0.9942(2) 0.0417(8) Uani 1 1 d . . . . .
C12 C 0.2834(5) 0.64910(19) 1.0372(3) 0.0545(9) Uani 1 1 d . . . . .
H12A H 0.369262 0.645205 1.085248 0.065 Uiso 1 1 calc R U . . .
C13 C 0.2254(6) 0.7085(2) 1.0080(3) 0.0640(11) Uani 1 1 d . . . . .
H13A H 0.273602 0.745300 1.035907 0.077 Uiso 1 1 calc R U . . .
C14 C 0.0974(6) 0.7143(2) 0.9384(3) 0.0626(11) Uani 1 1 d . . . . .
H14A H 0.055659 0.754457 0.918885 0.075 Uiso 1 1 calc R U . . .
C15 C 0.0333(6) 0.6593(2) 0.8986(3) 0.0612(11) Uani 1 1 d . . . . .
H15A H -0.053457 0.662629 0.850840 0.073 Uiso 1 1 calc R U . . .
C16 C 0.5504(4) 0.43848(17) 1.2005(2) 0.0439(8) Uani 1 1 d . . . . .
C17 C 0.6487(5) 0.48556(18) 1.2465(2) 0.0458(8) Uani 1 1 d . . . . .
H17A H 0.641201 0.527546 1.225471 0.055 Uiso 1 1 calc R U . . .
C18 C 0.7582(5) 0.47234(19) 1.3231(2) 0.0511(9) Uani 1 1 d . . . . .
H18A H 0.822895 0.504966 1.353202 0.061 Uiso 1 1 calc R U . . .
C19 C 0.7698(5) 0.4104(2) 1.3538(3) 0.0555(9) Uani 1 1 d . . . . .
C20 C 0.6753(7) 0.3622(2) 1.3094(3) 0.0787(14) Uani 1 1 d . . . . .
H20A H 0.684519 0.320207 1.330174 0.094 Uiso 1 1 calc R U . . .
C21 C 0.5659(6) 0.3766(2) 1.2333(3) 0.0686(12) Uani 1 1 d . . . . .
H21A H 0.501285 0.343864 1.203476 0.082 Uiso 1 1 calc R U . . .
C22 C -0.2434(6) 0.5386(3) 0.6579(3) 0.0734(13) Uani 1 1 d . . . . .
C23 C -0.3501(7) 0.5461(3) 0.5760(3) 0.0993(19) Uani 1 1 d . . . . .
H23A H -0.361404 0.590981 0.561690 0.149 Uiso 1 1 calc R U . . .
H23B H -0.461199 0.528271 0.579079 0.149 Uiso 1 1 calc R U . . .
H23C H -0.299987 0.524010 0.531718 0.149 Uiso 1 1 calc R U . . .

loop_
_atom_site_aniso_label
_atom_site_aniso_U_11
_atom_site_aniso_U_22
_atom_site_aniso_U_33
_atom_site_aniso_U_23
_atom_site_aniso_U_13
_atom_site_aniso_U_12
Ag1 0.0724(3) 0.0709(3) 0.0500(2) 0.00188(15) -0.01208(15) 0.00628(17)
Sb1 0.0664(2) 0.03945(18) 0.0597(2) -0.00910(12) -0.00303(13) -0.00041(12)
Br1 0.0870(4) 0.0674(3) 0.0697(3) 0.0155(2) -0.0283(2) -0.0008(2)
F1 0.174(4) 0.076(2) 0.156(3) -0.018(2) 0.061(3) -0.057(2)
F2 0.179(4) 0.117(3) 0.077(2) -0.032(2) 0.026(2) -0.007(3)
F3 0.102(2) 0.0496(16) 0.136(3) 0.0016(17) -0.0111(19) -0.0188(15)
F4 0.129(3) 0.104(2) 0.0577(16) -0.0161(15) -0.0003(15) -0.012(2)
F5 0.076(2) 0.123(3) 0.168(3) -0.034(3) -0.016(2) 0.031(2)
F6 0.110(2) 0.091(2) 0.121(3) 0.001(2) -0.0247(19) 0.039(2)
N1 0.063(2) 0.057(2) 0.0488(18) -0.0089(16) -0.0025(15) -0.0038(17)
N2 0.0487(17) 0.0386(16) 0.0397(15) 0.0025(13) 0.0073(12) -0.0029(13)
N3 0.0555(19) 0.0465(18) 0.0495(17) 0.0060(15) 0.0015(14) 0.0009(15)
N4 0.070(3) 0.150(5) 0.058(2) 0.021(3) -0.0013(19) 0.010(3)
C1 0.076(3) 0.073(3) 0.056(2) -0.012(2) -0.009(2) -0.007(3)
C2 0.094(4) 0.065(3) 0.065(3) -0.021(3) 0.008(2) -0.018(3)
C3 0.115(4) 0.046(2) 0.063(3) -0.009(2) 0.007(3) -0.012(3)
C4 0.085(3) 0.047(2) 0.055(2) -0.006(2) 0.002(2) -0.007(2)
C5 0.055(2) 0.0403(19) 0.0421(18) -0.0035(16) 0.0090(15) -0.0088(17)
C6 0.0419(18) 0.0401(19) 0.0398(17) 0.0000(15) 0.0075(14) -0.0056(15)
C7 0.0458(19) 0.0338(18) 0.0474(19) 0.0002(15) 0.0061(15) 0.0000(15)
C8 0.0431(18) 0.0326(18) 0.0428(17) 0.0007(15) 0.0049(14) -0.0016(15)
C9 0.046(2) 0.0333(18) 0.0430(18) 0.0007(15) 0.0026(15) -0.0013(15)
C10 0.0442(19) 0.0354(18) 0.0390(17) 0.0019(15) 0.0079(14) -0.0027(15)
C11 0.0460(19) 0.0396(19) 0.0406(17) 0.0060(15) 0.0097(14) 0.0028(16)
C12 0.063(2) 0.038(2) 0.059(2) -0.0010(18) 0.0000(18) 0.0015(19)
C13 0.083(3) 0.040(2) 0.067(3) 0.000(2) 0.007(2) 0.000(2)
C14 0.081(3) 0.042(2) 0.065(3) 0.013(2) 0.012(2) 0.011(2)
C15 0.068(3) 0.055(3) 0.057(2) 0.017(2) -0.0008(19) 0.009(2)
C16 0.048(2) 0.0347(18) 0.0473(19) -0.0003(16) 0.0017(15) 0.0027(16)
C17 0.051(2) 0.0361(19) 0.049(2) 0.0038(16) 0.0034(16) -0.0001(16)
C18 0.052(2) 0.041(2) 0.056(2) -0.0031(18) -0.0050(17) 0.0003(17)
C19 0.056(2) 0.049(2) 0.055(2) 0.0104(19) -0.0136(17) 0.0037(19)
C20 0.110(4) 0.038(2) 0.075(3) 0.016(2) -0.026(3) -0.006(2)
C21 0.089(3) 0.037(2) 0.067(3) 0.002(2) -0.028(2) -0.009(2)
C22 0.060(3) 0.101(4) 0.056(3) 0.017(3) -0.001(2) -0.004(3)
C23 0.078(3) 0.142(6) 0.069(3) 0.029(3) -0.015(2) -0.019(4)

loop_
_atom_type_symbol
_atom_type_description
_atom_type_scat_dispersion_real
_atom_type_scat_dispersion_imag
_atom_type_scat_source
C C 0.0033 0.0016 'International Tables Vol C Tables 4.2.6.8 and 6.1.1.4'
H H 0.0000 0.0000 'International Tables Vol C Tables 4.2.6.8 and 6.1.1.4'
N N 0.0061 0.0033 'International Tables Vol C Tables 4.2.6.8 and 6.1.1.4'
F F 0.0171 0.0103 'International Tables Vol C Tables 4.2.6.8 and 6.1.1.4'
Br Br -0.2901 2.4595 'International Tables Vol C Tables 4.2.6.8 and 6.1.1.4'
Ag Ag -0.8971 1.1015 'International Tables Vol C Tables 4.2.6.8 and 6.1.1.4'
Sb Sb -0.5866 1.5461 'International Tables Vol C Tables 4.2.6.8 and 6.1.1.4'

loop_
_geom_angle_atom_site_label_1
_geom_angle_atom_site_label_2
_geom_angle_atom_site_label_3
_geom_angle
_geom_angle_site_symmetry_1
_geom_angle_site_symmetry_3
_geom_angle_publ_flag
N4 Ag1 N2 174.87(15) . . ?
N4 Ag1 N1 114.18(17) . . ?
N2 Ag1 N1 68.71(10) . . ?
N4 Ag1 N3 108.43(17) . . ?
N2 Ag1 N3 68.81(10) . . ?
N1 Ag1 N3 137.39(11) . . ?
F1 Sb1 F5 91.1(2) . . ?
F1 Sb1 F6 90.12(19) . . ?
F5 Sb1 F6 178.70(17) . . ?
F1 Sb1 F4 88.77(16) . . ?
F5 Sb1 F4 90.43(17) . . ?
F6 Sb1 F4 89.95(16) . . ?
F1 Sb1 F3 178.96(18) . . ?
F5 Sb1 F3 89.41(17) . . ?
F6 Sb1 F3 89.33(16) . . ?
F4 Sb1 F3 92.11(15) . . ?
F1 Sb1 F2 89.65(18) . . ?
F5 Sb1 F2 90.76(19) . . ?
F6 Sb1 F2 88.90(18) . . ?
F4 Sb1 F2 178.04(16) . . ?
F3 Sb1 F2 89.45(17) . . ?
C5 N1 C1 118.5(4) . . ?
C5 N1 Ag1 118.4(3) . . ?
C1 N1 Ag1 123.1(3) . . ?
C6 N2 C10 119.8(3) . . ?
C6 N2 Ag1 120.3(2) . . ?
C10 N2 Ag1 119.6(2) . . ?
C11 N3 C15 118.5(3) . . ?
C11 N3 Ag1 117.8(2) . . ?
C15 N3 Ag1 123.0(3) . . ?
C22 N4 Ag1 171.5(5) . . ?
N1 C1 C2 123.0(4) . . ?
N1 C1 H1A 118.5 . . ?
C2 C1 H1A 118.5 . . ?
C1 C2 C3 118.9(4) . . ?
C1 C2 H2A 120.5 . . ?
C3 C2 H2A 120.5 . . ?
C2 C3 C4 118.5(5) . . ?
C2 C3 H3A 120.8 . . ?
C4 C3 H3A 120.8 . . ?
C5 C4 C3 119.6(4) . . ?
C5 C4 H4A 120.2 . . ?
C3 C4 H4A 120.2 . . ?
N1 C5 C4 121.4(4) . . ?
N1 C5 C6 116.6(3) . . ?
C4 C5 C6 122.0(4) . . ?
N2 C6 C7 121.5(3) . . ?
N2 C6 C5 115.9(3) . . ?
C7 C6 C5 122.6(3) . . ?
C6 C7 C8 120.5(3) . . ?
C6 C7 H7A 119.8 . . ?
C8 C7 H7A 119.8 . . ?
C7 C8 C9 117.0(3) . . ?
C7 C8 C16 122.1(3) . . ?
C9 C8 C16 120.9(3) . . ?
C10 C9 C8 119.9(3) . . ?
C10 C9 H9A 120.1 . . ?
C8 C9 H9A 120.1 . . ?
N2 C10 C9 121.3(3) . . ?
N2 C10 C11 116.4(3) . . ?
C9 C10 C11 122.3(3) . . ?
N3 C11 C12 121.1(3) . . ?
N3 C11 C10 116.4(3) . . ?
C12 C11 C10 122.6(3) . . ?
C13 C12 C11 118.9(4) . . ?
C13 C12 H12A 120.6 . . ?
C11 C12 H12A 120.6 . . ?
C14 C13 C12 120.6(4) . . ?
C14 C13 H13A 119.7 . . ?
C12 C13 H13A 119.7 . . ?
C15 C14 C13 117.6(4) . . ?
C15 C14 H14A 121.2 . . ?
C13 C14 H14A 121.2 . . ?
N3 C15 C14 123.3(4) . . ?
N3 C15 H15A 118.3 . . ?
C14 C15 H15A 118.3 . . ?
C17 C16 C21 117.3(3) . . ?
C17 C16 C8 121.9(3) . . ?
C21 C16 C8 120.7(3) . . ?
C16 C17 C18 122.1(3) . . ?
C16 C17 H17A 119.0 . . ?
C18 C17 H17A 119.0 . . ?
C19 C18 C17 118.9(4) . . ?
C19 C18 H18A 120.5 . . ?
C17 C18 H18A 120.5 . . ?
C20 C19 C18 120.7(4) . . ?
C20 C19 Br1 119.9(3) . . ?
C18 C19 Br1 119.4(3) . . ?
C19 C20 C21 119.4(4) . . ?
C19 C20 H20A 120.3 . . ?
C21 C20 H20A 120.3 . . ?
C16 C21 C20 121.6(4) . . ?
C16 C21 H21A 119.2 . . ?
C20 C21 H21A 119.2 . . ?
N4 C22 C23 178.8(7) . . ?
C22 C23 H23A 109.5 . . ?
C22 C23 H23B 109.5 . . ?
H23A C23 H23B 109.5 . . ?
C22 C23 H23C 109.5 . . ?
H23A C23 H23C 109.5 . . ?
H23B C23 H23C 109.5 . . ?

loop_
_geom_bond_atom_site_label_1
_geom_bond_atom_site_label_2
_geom_bond_distance
_geom_bond_site_symmetry_2
_geom_bond_publ_flag
Ag1 N4 2.170(4) . ?
Ag1 N2 2.355(3) . ?
Ag1 N1 2.392(4) . ?
Ag1 N3 2.407(3) . ?
Sb1 F1 1.844(3) . ?
Sb1 F5 1.847(3) . ?
Sb1 F6 1.848(3) . ?
Sb1 F4 1.849(3) . ?
Sb1 F3 1.851(3) . ?
Sb1 F2 1.878(3) . ?
Br1 C19 1.902(4) . ?
N1 C5 1.334(5) . ?
N1 C1 1.340(5) . ?
N2 C6 1.329(4) . ?
N2 C10 1.342(4) . ?
N3 C11 1.339(5) . ?
N3 C15 1.345(5) . ?
N4 C22 1.121(5) . ?
C1 C2 1.353(6) . ?
C1 H1A 0.9300 . ?
C2 C3 1.369(7) . ?
C2 H2A 0.9300 . ?
C3 C4 1.388(6) . ?
C3 H3A 0.9300 . ?
C4 C5 1.365(6) . ?
C4 H4A 0.9300 . ?
C5 C6 1.500(5) . ?
C6 C7 1.384(5) . ?
C7 C8 1.386(5) . ?
C7 H7A 0.9300 . ?
C8 C9 1.398(5) . ?
C8 C16 1.488(5) . ?
C9 C10 1.390(5) . ?
C9 H9A 0.9300 . ?
C10 C11 1.488(5) . ?
C11 C12 1.379(5) . ?
C12 C13 1.369(6) . ?
C12 H12A 0.9300 . ?
C13 C14 1.365(6) . ?
C13 H13A 0.9300 . ?
C14 C15 1.360(6) . ?
C14 H14A 0.9300 . ?
C15 H15A 0.9300 . ?
C16 C17 1.378(5) . ?
C16 C21 1.381(5) . ?
C17 C18 1.384(5) . ?
C17 H17A 0.9300 . ?
C18 C19 1.370(5) . ?
C18 H18A 0.9300 . ?
C19 C20 1.369(6) . ?
C20 C21 1.382(6) . ?
C20 H20A 0.9300 . ?
C21 H21A 0.9300 . ?
C22 C23 1.420(6) . ?
C23 H23A 0.9600 . ?
C23 H23B 0.9600 . ?
C23 H23C 0.9600 . ?

loop_
_geom_torsion_atom_site_label_1
_geom_torsion_atom_site_label_2
_geom_torsion_atom_site_label_3
_geom_torsion_atom_site_label_4
_geom_torsion
_geom_torsion_site_symmetry_1
_geom_torsion_site_symmetry_2
_geom_torsion_site_symmetry_3
_geom_torsion_site_symmetry_4
_geom_torsion_publ_flag
C5 N1 C1 C2 -0.1(7) . . . . ?
Ag1 N1 C1 C2 177.6(3) . . . . ?
N1 C1 C2 C3 -1.2(7) . . . . ?
C1 C2 C3 C4 1.3(7) . . . . ?
C2 C3 C4 C5 -0.2(7) . . . . ?
C1 N1 C5 C4 1.2(6) . . . . ?
Ag1 N1 C5 C4 -176.6(3) . . . . ?
C1 N1 C5 C6 -178.3(3) . . . . ?
Ag1 N1 C5 C6 3.9(4) . . . . ?
C3 C4 C5 N1 -1.1(6) . . . . ?
C3 C4 C5 C6 178.5(4) . . . . ?
C10 N2 C6 C7 -2.0(5) . . . . ?
Ag1 N2 C6 C7 -175.5(2) . . . . ?
C10 N2 C6 C5 176.7(3) . . . . ?
Ag1 N2 C6 C5 3.2(4) . . . . ?
N1 C5 C6 N2 -4.7(5) . . . . ?
C4 C5 C6 N2 175.8(3) . . . . ?
N1 C5 C6 C7 174.0(3) . . . . ?
C4 C5 C6 C7 -5.5(5) . . . . ?
N2 C6 C7 C8 1.2(5) . . . . ?
C5 C6 C7 C8 -177.5(3) . . . . ?
C6 C7 C8 C9 1.1(5) . . . . ?
C6 C7 C8 C16 -179.1(3) . . . . ?
C7 C8 C9 C10 -2.4(5) . . . . ?
C16 C8 C9 C10 177.8(3) . . . . ?
C6 N2 C10 C9 0.6(5) . . . . ?
Ag1 N2 C10 C9 174.1(2) . . . . ?
C6 N2 C10 C11 178.6(3) . . . . ?
Ag1 N2 C10 C11 -7.8(4) . . . . ?
C8 C9 C10 N2 1.7(5) . . . . ?
C8 C9 C10 C11 -176.3(3) . . . . ?
C15 N3 C11 C12 -1.2(5) . . . . ?
Ag1 N3 C11 C12 169.7(3) . . . . ?
C15 N3 C11 C10 179.1(3) . . . . ?
Ag1 N3 C11 C10 -10.0(4) . . . . ?
N2 C10 C11 N3 11.8(4) . . . . ?
C9 C10 C11 N3 -170.2(3) . . . . ?
N2 C10 C11 C12 -167.9(3) . . . . ?
C9 C10 C11 C12 10.1(5) . . . . ?
N3 C11 C12 C13 0.3(6) . . . . ?
C10 C11 C12 C13 179.9(3) . . . . ?
C11 C12 C13 C14 1.0(6) . . . . ?
C12 C13 C14 C15 -1.3(7) . . . . ?
C11 N3 C15 C14 0.9(6) . . . . ?
Ag1 N3 C15 C14 -169.5(3) . . . . ?
C13 C14 C15 N3 0.4(7) . . . . ?
C7 C8 C16 C17 161.4(3) . . . . ?
C9 C8 C16 C17 -18.8(5) . . . . ?
C7 C8 C16 C21 -19.2(5) . . . . ?
C9 C8 C16 C21 160.6(4) . . . . ?
C21 C16 C17 C18 -0.5(6) . . . . ?
C8 C16 C17 C18 178.9(3) . . . . ?
C16 C17 C18 C19 0.3(6) . . . . ?
C17 C18 C19 C20 0.3(7) . . . . ?
C17 C18 C19 Br1 -178.6(3) . . . . ?
C18 C19 C20 C21 -0.7(8) . . . . ?
Br1 C19 C20 C21 178.2(4) . . . . ?
C17 C16 C21 C20 0.1(7) . . . . ?
C8 C16 C21 C20 -179.3(4) . . . . ?
C19 C20 C21 C16 0.5(8) . . . . ?
